data_2205389
loop_
_publ_author_name
'Fan, Sai-Rong'
'Zhu, Long-Guan'
'Xiao, Hong-Ping'
'Ng, Seik Weng'

_publ_section_title
;
 <i>cis</i>-Diaquabis(1,10-phenanthroline)manganese(II)
 3-carboxylato-4-hydroxybenzenesulfonate tetrahydrate
;
_journal_issue 3
_journal_name_full 'Acta Crystallographica Section E'
_journal_page_first m563
_journal_page_last m565
_journal_paper_doi 10.1107/S1600536805004927
_journal_volume 61
_journal_year 2005
_chemical_formula_iupac '[Mn (C12 H8 N2)2 (H2 O1)2], C7 H4 O6 S, 4H2 O'
_chemical_formula_moiety 'C24 H20 Mn N4 O2, C7 H4 O6 S, 4H2 O'
_chemical_formula_sum 'C31 H32 Mn N4 O12 S'
_chemical_formula_weight 739.61
_chemical_name_systematic
;
cis-Diaquabis(1,10-phenanthroline)manganese(II)
3-carboxylato-4-hydroxybenzenesulfonate tetrahydrate
;
_space_group_IT_number 2
_symmetry_cell_setting triclinic
_symmetry_space_group_name_Hall '-P 1'
_symmetry_space_group_name_H-M 'P -1'
_atom_sites_solution_hydrogens geom
_atom_sites_solution_primary direct
_atom_sites_solution_secondary difmap
_audit_creation_method SHELXL-97
_cell_angle_alpha 96.9850(10)
_cell_angle_beta 101.4060(10)
_cell_angle_gamma 98.8510(10)
_cell_formula_units_Z 2
_cell_length_a 10.0639(6)
_cell_length_b 12.2445(7)
_cell_length_c 13.9291(8)
_cell_measurement_reflns_used 4195
_cell_measurement_temperature 295(2)
_cell_measurement_theta_max 24.3
_cell_measurement_theta_min 2.4
_cell_volume 1641.90(17)
_computing_cell_refinement 'SAINT (Bruker, 2002)'
_computing_data_collection 'SMART (Bruker, 2002)'
_computing_data_reduction SAINT
_computing_molecular_graphics 'ORTEPII (Johnson, 1976)'
_computing_publication_material SHELXL97
_computing_structure_refinement 'SHELXL97 (Sheldrick, 1997)'
_computing_structure_solution 'SHELXS97 (Sheldrick, 1997)'
_diffrn_ambient_temperature 295(2)
_diffrn_measured_fraction_theta_full 0.99
_diffrn_measured_fraction_theta_max 0.99
_diffrn_measurement_device_type 'Bruker APEX area-detector'
_diffrn_measurement_method '\f and \w'
_diffrn_radiation_monochromator graphite
_diffrn_radiation_source 'fine-focus sealed tube'
_diffrn_radiation_type MoK\a
_diffrn_radiation_wavelength 0.71073
_diffrn_reflns_av_R_equivalents 0.0226
_diffrn_reflns_av_sigmaI/netI 0.0349
_diffrn_reflns_limit_h_max 11
_diffrn_reflns_limit_h_min -11
_diffrn_reflns_limit_k_max 14
_diffrn_reflns_limit_k_min -14
_diffrn_reflns_limit_l_max 16
_diffrn_reflns_limit_l_min -16
_diffrn_reflns_number 11924
_diffrn_reflns_theta_full 25.0
_diffrn_reflns_theta_max 25.00
_diffrn_reflns_theta_min 2.09
_diffrn_standards_decay_% 0
_diffrn_standards_interval_count 0
_diffrn_standards_interval_time 0
_diffrn_standards_number 0
_exptl_absorpt_coefficient_mu 0.536
_exptl_absorpt_correction_T_max 0.905
_exptl_absorpt_correction_T_min 0.859
_exptl_absorpt_correction_type multi-scan
_exptl_absorpt_process_details '(SADABS; Bruker, 2002)'
_exptl_crystal_colour 'Faint yellow'
_exptl_crystal_density_diffrn 1.496
_exptl_crystal_density_method 'not measured'
_exptl_crystal_description Prism
_exptl_crystal_F_000 766
_exptl_crystal_size_max 0.33
_exptl_crystal_size_mid 0.23
_exptl_crystal_size_min 0.19
_refine_diff_density_max 0.448
_refine_diff_density_min -0.318
_refine_ls_extinction_method none
_refine_ls_goodness_of_fit_ref 1.200
_refine_ls_hydrogen_treatment constr
_refine_ls_matrix_type full
_refine_ls_number_parameters 481
_refine_ls_number_reflns 5737
_refine_ls_number_restraints 78
_refine_ls_restrained_S_all 1.238
_refine_ls_R_factor_all 0.0736
_refine_ls_R_factor_gt 0.0654
_refine_ls_shift/su_max 0.001
_refine_ls_shift/su_mean 0.000
_refine_ls_structure_factor_coef Fsqd
_refine_ls_weighting_details 'calc w = 1/[\s^2^(Fo^2^)+(0.0576P)^2^+1.2662P] where P = (Fo^2^+2Fc^2^)/3'
_refine_ls_weighting_scheme calc
_refine_ls_wR_factor_gt 0.1439
_refine_ls_wR_factor_ref 0.1483
_reflns_number_gt 5163
_reflns_number_total 5737
_reflns_threshold_expression I>2\s(I)
_cod_data_source_file ww6357.cif
_cod_data_source_block I
_cod_depositor_comments
;
The following automatic conversions were performed:
'_symmetry_cell_setting' value 'Triclinic' changed to 'triclinic'
according to '/home/saulius/struct/CIF-dictionaries/cif_core.dic'
dictionary named 'cif_core.dic' version 2.4.1 from 2010-06-29.

Automatic conversion script
Id: cif_fix_enum 1527 2010-12-29 10:47:43Z saulius 

The following automatic conversions were performed:

'_symmetry_cell_setting' value 'Triclinic' changed to 'triclinic'
according to /home/saulius/struct/CIF-dictionaries/cif_core.dic
dictionary named 'cif_core.dic' version 2.4.1 from 2010-06-29.

Automatic conversion script
Id: cif_fix_values 1715 2011-07-08 13:25:40Z adriana 
;
_cod_database_code 2205389
_cod_database_fobs_code 2205389

loop_
_symmetry_equiv_pos_as_xyz
'x, y, z'
'-x, -y, -z'

loop_
_atom_site_label
_atom_site_fract_x
_atom_site_fract_y
_atom_site_fract_z
_atom_site_U_iso_or_equiv
_atom_site_adp_type
_atom_site_calc_flag
_atom_site_refinement_flags
_atom_site_occupancy
_atom_site_disorder_assembly
_atom_site_disorder_group
_atom_site_type_symbol
Mn1 0.51204(5) 0.73751(4) 0.76285(4) 0.03757(18) Uani d . 1 . . Mn
S1 1.08760(15) 0.91597(10) 1.31928(8) 0.0707(4) Uani d D 1 . . S
O1 0.9051(3) 0.8504(3) 0.9288(2) 0.0638(8) Uani d . 1 . . O
O2 0.9856(4) 0.7050(3) 0.8662(2) 0.0730(9) Uani d . 1 . . O
O3 1.1205(4) 0.5959(3) 0.9788(3) 0.0890(11) Uani d . 1 . . O
H3o 1.0655 0.6037 0.9263 0.107 Uiso calc R 1 . . H
O4 1.2203(6) 0.9948(4) 1.3364(4) 0.109(2) Uani d PDU 0.808(9) A 1 O
O5 1.0814(6) 0.8596(4) 1.4019(3) 0.0756(15) Uani d PDU 0.808(9) A 1 O
O6 0.9753(5) 0.9727(4) 1.2907(3) 0.095(2) Uani d PDU 0.808(9) A 1 O
O4' 1.1297(15) 1.0290(7) 1.3112(11) 0.052(5) Uani d PDU 0.192(9) A 2 O
O5' 1.168(2) 0.8791(17) 1.4027(14) 0.106(9) Uani d PDU 0.192(9) A 2 O
O6' 0.9401(9) 0.8893(15) 1.3193(15) 0.101(8) Uani d PDU 0.192(9) A 2 O
O1w 0.4231(3) 0.8017(2) 0.6339(2) 0.0599(7) Uani d . 1 . . O
H1w1 0.4494 0.8704 0.6310 0.072 Uiso d . 1 . . H
H1w2 0.3355 0.7859 0.6179 0.072 Uiso d . 1 . . H
O2w 0.7035(3) 0.8466(2) 0.77861(19) 0.0512(7) Uani d . 1 . . O
H2w1 0.7727 0.8431 0.8230 0.061 Uiso d . 1 . . H
H2w2 0.7248 0.8919 0.7409 0.061 Uiso d . 1 . . H
O3w 0.4974(12) 1.0235(11) 0.6213(17) 0.114(5) Uani d PU 0.54(4) B 3 O
H3w1 0.5857 1.0213 0.6312 0.137 Uiso d . 1 C 3 H
H3w2 0.4833 1.0753 0.6588 0.137 Uiso d . 1 D 3 H
O3w' 0.4985(12) 0.9853(18) 0.5689(18) 0.100(6) Uani d PU 0.46(4) B 4 O
O4w 0.1527(3) 0.7350(3) 0.5530(2) 0.0686(8) Uani d . 1 . . O
H4w1 0.1309 0.7733 0.5070 0.082 Uiso d . 1 . . H
H4w2 0.1020 0.7440 0.5946 0.082 Uiso d . 1 . . H
O5w -0.0025(3) 0.7852(3) 0.6884(2) 0.0693(8) Uani d . 1 . . O
H5w1 -0.0079 0.8540 0.6922 0.083 Uiso d . 1 . . H
H5w2 -0.0056 0.7645 0.7442 0.083 Uiso d . 1 . . H
O6w 0.2340(6) 1.0299(4) 0.5889(4) 0.1411(19) Uani d . 1 . . O
H6w1 0.1739 0.9831 0.5444 0.169 Uiso d . 1 . . H
H6w2 0.2985 1.0578 0.5628 0.169 Uiso d . 1 . . H
N1 0.5772(3) 0.6968(2) 0.9166(2) 0.0430(7) Uani d . 1 . . N
N2 0.4057(3) 0.8390(2) 0.8604(2) 0.0388(7) Uani d . 1 . . N
N3 0.3297(3) 0.5920(2) 0.7250(2) 0.0400(7) Uani d . 1 . . N
N4 0.5796(3) 0.5920(3) 0.6805(2) 0.0438(7) Uani d . 1 . . N
C1 0.6608(5) 0.6277(4) 0.9444(3) 0.0623(12) Uani d . 1 . . C
H1 0.6955 0.5888 0.8962 0.075 Uiso calc R 1 . . H
C2 0.6995(6) 0.6100(5) 1.0418(4) 0.0828(16) Uani d . 1 . . C
H2 0.7577 0.5598 1.0580 0.099 Uiso calc R 1 . . H
C3 0.6511(6) 0.6673(5) 1.1128(4) 0.0847(16) Uani d . 1 . . C
H3 0.6774 0.6574 1.1786 0.102 Uiso calc R 1 . . H
C4 0.5617(5) 0.7413(4) 1.0877(3) 0.0586(11) Uani d . 1 . . C
C5 0.5050(6) 0.8051(5) 1.1576(3) 0.0747(14) Uani d . 1 . . C
H5 0.5289 0.7984 1.2243 0.090 Uiso calc R 1 . . H
C6 0.4191(5) 0.8739(4) 1.1299(3) 0.0654(12) Uani d . 1 . . C
H6 0.3838 0.9137 1.1772 0.078 Uiso calc R 1 . . H
C7 0.3810(4) 0.8870(3) 1.0288(3) 0.0476(9) Uani d . 1 . . C
C8 0.2898(4) 0.9575(3) 0.9944(4) 0.0570(11) Uani d . 1 . . C
H8 0.2500 0.9973 1.0387 0.068 Uiso calc R 1 . . H
C9 0.2600(4) 0.9675(3) 0.8975(4) 0.0576(11) Uani d . 1 . . C
H9 0.1999 1.0139 0.8747 0.069 Uiso calc R 1 . . H
C10 0.3205(4) 0.9073(3) 0.8321(3) 0.0500(10) Uani d . 1 . . C
H10 0.3002 0.9154 0.7655 0.060 Uiso calc R 1 . . H
C11 0.4356(3) 0.8280(3) 0.9575(3) 0.0371(8) Uani d . 1 . . C
C12 0.5276(4) 0.7533(3) 0.9877(3) 0.0413(8) Uani d . 1 . . C
C13 0.2090(4) 0.5923(3) 0.7480(3) 0.0513(10) Uani d . 1 . . C
H13 0.1959 0.6565 0.7853 0.062 Uiso calc R 1 . . H
C14 0.1004(4) 0.5022(4) 0.7199(3) 0.0595(11) Uani d . 1 . . C
H14 0.0172 0.5058 0.7387 0.071 Uiso calc R 1 . . H
C15 0.1178(5) 0.4090(4) 0.6647(3) 0.0643(12) Uani d . 1 . . C
H15 0.0455 0.3482 0.6443 0.077 Uiso calc R 1 . . H
C16 0.2441(4) 0.4036(3) 0.6380(3) 0.0504(10) Uani d . 1 . . C
C17 0.2714(6) 0.3076(4) 0.5819(3) 0.0696(13) Uani d . 1 . . C
H17 0.2021 0.2448 0.5597 0.083 Uiso calc R 1 . . H
C18 0.3951(6) 0.3062(3) 0.5605(3) 0.0691(13) Uani d . 1 . . C
H18 0.4102 0.2422 0.5242 0.083 Uiso calc R 1 . . H
C19 0.5048(5) 0.4014(3) 0.5923(3) 0.0504(10) Uani d . 1 . . C
C20 0.6351(5) 0.4064(4) 0.5696(3) 0.0628(12) Uani d . 1 . . C
H20 0.6550 0.3448 0.5328 0.075 Uiso calc R 1 . . H
C21 0.7314(5) 0.5001(4) 0.6010(3) 0.0633(12) Uani d . 1 . . C
H21 0.8178 0.5036 0.5859 0.076 Uiso calc R 1 . . H
C22 0.7003(4) 0.5920(4) 0.6566(3) 0.0559(10) Uani d . 1 . . C
H22 0.7677 0.6561 0.6777 0.067 Uiso calc R 1 . . H
C23 0.4816(4) 0.4983(3) 0.6478(2) 0.0410(8) Uani d . 1 . . C
C24 0.3489(4) 0.4985(3) 0.6709(2) 0.0397(8) Uani d . 1 . . C
C25 0.9709(4) 0.7736(4) 0.9379(3) 0.0518(10) Uani d . 1 . . C
C26 1.0374(4) 0.7573(3) 1.0400(3) 0.0465(9) Uani d . 1 A . C
C27 1.1064(5) 0.6677(4) 1.0555(4) 0.0603(11) Uani d . 1 . . C
C28 1.1635(5) 0.6529(4) 1.1510(4) 0.0759(15) Uani d . 1 A . C
H28 1.2071 0.5923 1.1610 0.091 Uiso calc R 1 . . H
C29 1.1558(5) 0.7269(4) 1.2305(4) 0.0668(12) Uani d . 1 . . C
H29 1.1946 0.7165 1.2943 0.080 Uiso calc R 1 A . H
C30 1.0906(4) 0.8177(3) 1.2168(3) 0.0496(9) Uani d . 1 A . C
C31 1.0327(4) 0.8320(3) 1.1224(3) 0.0455(9) Uani d . 1 . . C
H31 0.9894 0.8930 1.1132 0.055 Uiso calc R 1 A . H

loop_
_atom_site_aniso_label
_atom_site_aniso_U_11
_atom_site_aniso_U_22
_atom_site_aniso_U_33
_atom_site_aniso_U_12
_atom_site_aniso_U_13
_atom_site_aniso_U_23
Mn1 0.0368(3) 0.0390(3) 0.0365(3) 0.0101(2) 0.0084(2) -0.0003(2)
S1 0.0990(10) 0.0601(7) 0.0450(6) 0.0031(7) 0.0007(6) 0.0167(5)
O1 0.0632(18) 0.075(2) 0.0500(17) 0.0284(16) -0.0030(14) 0.0020(14)
O2 0.091(2) 0.074(2) 0.0582(19) 0.0243(18) 0.0251(17) -0.0012(16)
O3 0.124(3) 0.074(2) 0.095(3) 0.054(2) 0.053(2) 0.020(2)
O4 0.128(5) 0.081(3) 0.093(3) -0.027(3) -0.009(3) 0.030(3)
O5 0.110(4) 0.066(3) 0.051(2) 0.006(3) 0.015(2) 0.0242(19)
O6 0.140(5) 0.089(4) 0.059(3) 0.058(3) 0.001(3) 0.008(2)
O4' 0.057(8) 0.056(8) 0.057(8) 0.026(6) 0.026(6) 0.018(6)
O5' 0.126(13) 0.101(12) 0.090(11) 0.028(9) 0.013(9) 0.023(8)
O6' 0.106(11) 0.094(11) 0.101(11) -0.005(8) 0.050(8) -0.007(8)
O1w 0.0584(18) 0.0693(19) 0.0513(16) 0.0180(15) 0.0047(13) 0.0109(14)
O2w 0.0413(14) 0.0578(16) 0.0522(16) 0.0030(12) 0.0049(12) 0.0161(13)
O3w 0.159(7) 0.083(6) 0.097(9) 0.021(5) 0.026(6) 0.004(6)
O3w' 0.108(7) 0.106(9) 0.088(9) 0.018(5) 0.028(5) 0.016(7)
O4w 0.067(2) 0.090(2) 0.0553(18) 0.0296(17) 0.0118(15) 0.0199(16)
O5w 0.077(2) 0.066(2) 0.073(2) 0.0209(17) 0.0278(17) 0.0149(16)
O6w 0.176(5) 0.102(3) 0.126(4) 0.011(3) 0.018(4) -0.010(3)
N1 0.0438(17) 0.0435(17) 0.0466(17) 0.0160(14) 0.0132(14) 0.0102(14)
N2 0.0335(15) 0.0387(16) 0.0430(17) 0.0091(13) 0.0069(13) 0.0016(13)
N3 0.0384(16) 0.0406(17) 0.0404(16) 0.0077(13) 0.0093(13) 0.0028(13)
N4 0.0408(17) 0.0499(18) 0.0412(17) 0.0126(14) 0.0099(14) 0.0029(14)
C1 0.063(3) 0.062(3) 0.074(3) 0.033(2) 0.021(2) 0.024(2)
C2 0.087(4) 0.092(4) 0.087(4) 0.046(3) 0.016(3) 0.048(3)
C3 0.100(4) 0.104(4) 0.060(3) 0.030(3) 0.015(3) 0.044(3)
C4 0.070(3) 0.063(3) 0.047(2) 0.011(2) 0.016(2) 0.020(2)
C5 0.094(4) 0.092(4) 0.038(2) 0.003(3) 0.025(2) 0.010(2)
C6 0.074(3) 0.068(3) 0.054(3) 0.000(2) 0.033(2) -0.005(2)
C7 0.044(2) 0.040(2) 0.056(2) -0.0027(17) 0.0237(18) -0.0051(17)
C8 0.044(2) 0.048(2) 0.078(3) 0.0044(18) 0.027(2) -0.014(2)
C9 0.040(2) 0.047(2) 0.083(3) 0.0176(18) 0.009(2) -0.003(2)
C10 0.041(2) 0.047(2) 0.059(2) 0.0146(18) 0.0007(18) 0.0032(18)
C11 0.0302(17) 0.0367(19) 0.043(2) -0.0007(14) 0.0131(15) 0.0001(15)
C12 0.0399(19) 0.043(2) 0.041(2) 0.0037(16) 0.0099(16) 0.0077(16)
C13 0.046(2) 0.055(2) 0.053(2) 0.0069(19) 0.0142(18) 0.0050(19)
C14 0.045(2) 0.071(3) 0.061(3) 0.004(2) 0.012(2) 0.012(2)
C15 0.058(3) 0.066(3) 0.058(3) -0.013(2) 0.004(2) 0.012(2)
C16 0.065(3) 0.042(2) 0.040(2) 0.0014(19) 0.0060(19) 0.0081(17)
C17 0.095(4) 0.045(2) 0.060(3) -0.005(2) 0.015(3) 0.001(2)
C18 0.110(4) 0.037(2) 0.057(3) 0.019(3) 0.015(3) -0.005(2)
C19 0.076(3) 0.047(2) 0.0331(19) 0.030(2) 0.0080(19) 0.0062(16)
C20 0.087(3) 0.070(3) 0.040(2) 0.047(3) 0.010(2) 0.004(2)
C21 0.060(3) 0.098(4) 0.042(2) 0.047(3) 0.012(2) 0.006(2)
C22 0.046(2) 0.072(3) 0.051(2) 0.019(2) 0.0106(19) 0.005(2)
C23 0.054(2) 0.040(2) 0.0296(18) 0.0166(17) 0.0050(16) 0.0073(15)
C24 0.051(2) 0.0378(19) 0.0302(17) 0.0069(16) 0.0058(15) 0.0100(15)
C25 0.044(2) 0.057(3) 0.051(2) 0.0048(19) 0.0101(18) 0.004(2)
C26 0.037(2) 0.050(2) 0.058(2) 0.0088(17) 0.0179(17) 0.0137(19)
C27 0.063(3) 0.054(3) 0.079(3) 0.022(2) 0.036(2) 0.024(2)
C28 0.085(3) 0.073(3) 0.099(4) 0.048(3) 0.043(3) 0.050(3)
C29 0.065(3) 0.081(3) 0.065(3) 0.024(3) 0.014(2) 0.039(3)
C30 0.047(2) 0.051(2) 0.055(2) 0.0067(18) 0.0123(18) 0.0220(19)
C31 0.038(2) 0.051(2) 0.051(2) 0.0121(17) 0.0091(17) 0.0162(18)

loop_
_atom_type_symbol
_atom_type_description
_atom_type_scat_dispersion_real
_atom_type_scat_dispersion_imag
_atom_type_scat_source
C C 0.0033 0.0016 'International Tables Vol C Tables 4.2.6.8 and 6.1.1.4'
H H 0.0000 0.0000 'International Tables Vol C Tables 4.2.6.8 and 6.1.1.4'
N N 0.0061 0.0033 'International Tables Vol C Tables 4.2.6.8 and 6.1.1.4'
O O 0.0106 0.0060 'International Tables Vol C Tables 4.2.6.8 and 6.1.1.4'
S S 0.1246 0.1234 'International Tables Vol C Tables 4.2.6.8 and 6.1.1.4'
Mn Mn 0.3368 0.7283 'International Tables Vol C Tables 4.2.6.8 and 6.1.1.4'

loop_
_geom_angle_atom_site_label_1
_geom_angle_atom_site_label_2
_geom_angle_atom_site_label_3
_geom_angle
_geom_angle_publ_flag
O1w Mn1 O2w 91.60(10) yes
O1w Mn1 N1 166.20(10) yes
O1w Mn1 N2 92.40(10) yes
O1w Mn1 N3 89.00(10) yes
O1w Mn1 N4 96.10(10) yes
O2w Mn1 N1 91.20(10) yes
O2w Mn1 N2 101.70(10) yes
O2w Mn1 N3 166.50(10) yes
O2w Mn1 N4 93.50(10) yes
N1 Mn1 N2 73.80(10) no
N1 Mn1 N3 91.40(10) no
N1 Mn1 N4 97.20(10) no
N2 Mn1 N3 91.70(10) no
N2 Mn1 N4 162.30(10) no
N3 Mn1 N4 73.10(10) no
O4' S1 O5 132.7(6) no
O4' S1 O6 66.4(6) no
O5 S1 O6 115.0(3) no
O4' S1 O5' 114.4(7) no
O4' S1 O6' 112.2(6) no
O5 S1 O6' 75.0(8) no
O6 S1 O6' 47.6(7) no
O5' S1 O6' 110.0(6) no
O5 S1 O4 110.6(3) no
O6 S1 O4 109.9(3) no
O5' S1 O4 78.6(8) no
O6' S1 O4 152.5(7) no
O4' S1 C30 115.7(6) no
O5 S1 C30 108.6(2) no
O6 S1 C30 107.8(2) no
O5' S1 C30 104.3(10) no
O6' S1 C30 98.9(8) no
O4 S1 C30 104.2(3) no
C27 O3 H3o 109.5 no
Mn1 O1w H1w1 118.0 no
Mn1 O1w H1w2 114.1 no
H1w1 O1w H1w2 109.3 no
Mn1 O2w H2w1 120.9 no
Mn1 O2w H2w2 127.6 no
H2w1 O2w H2w2 111.1 no
H3w1 O3w H3w2 110.8 no
H4w1 O4w H4w2 108.5 no
H5w1 O5w H5w2 109.2 no
H6w1 O6w H6w2 108.9 no
C1 N1 C12 117.7(3) no
C1 N1 Mn1 127.0(3) no
C12 N1 Mn1 115.2(2) no
C10 N2 C11 118.3(3) no
C10 N2 Mn1 126.7(3) no
C11 N2 Mn1 114.9(2) no
C13 N3 C24 118.2(3) no
C13 N3 Mn1 126.4(3) no
C24 N3 Mn1 115.4(2) no
C22 N4 C23 117.6(3) no
C22 N4 Mn1 126.7(3) no
C23 N4 Mn1 115.5(2) no
N1 C1 C2 123.4(4) no
N1 C1 H1 118.3 no
C2 C1 H1 118.3 no
C3 C2 C1 118.8(4) no
C3 C2 H2 120.6 no
C1 C2 H2 120.6 no
C2 C3 C4 120.3(4) no
C2 C3 H3 119.9 no
C4 C3 H3 119.9 no
C12 C4 C3 117.0(4) no
C12 C4 C5 118.8(4) no
C3 C4 C5 124.2(4) no
C6 C5 C4 122.0(4) no
C6 C5 H5 119.0 no
C4 C5 H5 119.0 no
C5 C6 C7 120.6(4) no
C5 C6 H6 119.7 no
C7 C6 H6 119.7 no
C11 C7 C8 116.8(4) no
C11 C7 C6 119.7(4) no
C8 C7 C6 123.5(4) no
C9 C8 C7 120.3(4) no
C9 C8 H8 119.8 no
C7 C8 H8 119.8 no
C8 C9 C10 119.1(4) no
C8 C9 H9 120.5 no
C10 C9 H9 120.5 no
N2 C10 C9 123.0(4) no
N2 C10 H10 118.5 no
C9 C10 H10 118.5 no
N2 C11 C7 122.4(3) no
N2 C11 C12 118.1(3) no
C7 C11 C12 119.4(3) no
N1 C12 C4 122.8(3) no
N1 C12 C11 117.8(3) no
C4 C12 C11 119.4(3) no
N3 C13 C14 123.7(4) no
N3 C13 H13 118.2 no
C14 C13 H13 118.2 no
C15 C14 C13 118.6(4) no
C15 C14 H14 120.7 no
C13 C14 H14 120.7 no
C14 C15 C16 120.4(4) no
C14 C15 H15 119.8 no
C16 C15 H15 119.8 no
C15 C16 C24 117.0(4) no
C15 C16 C17 123.8(4) no
C24 C16 C17 119.2(4) no
C18 C17 C16 121.1(4) no
C18 C17 H17 119.4 no
C16 C17 H17 119.4 no
C17 C18 C19 121.4(4) no
C17 C18 H18 119.3 no
C19 C18 H18 119.3 no
C20 C19 C23 116.7(4) no
C20 C19 C18 124.1(4) no
C23 C19 C18 119.1(4) no
C21 C20 C19 120.2(4) no
C21 C20 H20 119.9 no
C19 C20 H20 119.9 no
C20 C21 C22 119.3(4) no
C20 C21 H21 120.3 no
C22 C21 H21 120.3 no
N4 C22 C21 123.1(4) no
N4 C22 H22 118.4 no
C21 C22 H22 118.4 no
N4 C23 C19 122.9(4) no
N4 C23 C24 118.1(3) no
C19 C23 C24 119.0(4) no
N3 C24 C16 122.1(3) no
N3 C24 C23 117.8(3) no
C16 C24 C23 120.1(3) no
O1 C25 O2 124.7(4) no
O1 C25 C26 118.8(4) no
O2 C25 C26 116.5(4) no
C31 C26 C27 118.2(4) no
C31 C26 C25 120.4(3) no
C27 C26 C25 121.5(4) no
O3 C27 C28 118.8(4) no
O3 C27 C26 121.1(4) no
C28 C27 C26 120.1(4) no
C29 C28 C27 120.3(4) no
C29 C28 H28 119.9 no
C27 C28 H28 119.9 no
C28 C29 C30 120.5(4) no
C28 C29 H29 119.7 no
C30 C29 H29 119.7 no
C31 C30 C29 119.3(4) no
C31 C30 S1 120.4(3) no
C29 C30 S1 120.3(3) no
C30 C31 C26 121.4(4) no
C30 C31 H31 119.3 no
C26 C31 H31 119.3 no

loop_
_geom_bond_atom_site_label_1
_geom_bond_atom_site_label_2
_geom_bond_distance
_geom_bond_publ_flag
Mn1 O2w 2.125(3) yes
Mn1 O1w 2.138(3) yes
Mn1 N1 2.252(3) yes
Mn1 N2 2.260(3) yes
Mn1 N3 2.281(3) yes
Mn1 N4 2.266(3) yes
S1 O4' 1.408(7) yes
S1 O5 1.419(3) no
S1 O6 1.431(4) no
S1 O5' 1.440(7) no
S1 O6' 1.470(7) no
S1 O4 1.481(4) no
S1 C30 1.759(4) no
O1 C25 1.236(5) no
O2 C25 1.272(5) no
O3 C27 1.343(5) no
O3 H3o 0.8501 no
O1w H1w1 0.85 no
O1w H1w2 0.85 no
O2w H2w1 0.85 no
O2w H2w2 0.84 no
O3w H3w1 0.88 no
O3w H3w2 0.82 no
O4w H4w1 0.85 no
O4w H4w2 0.85 no
O5w H5w1 0.85 no
O5w H5w2 0.85 no
O6w H6w1 0.86 no
O6w H6w2 0.85 no
N1 C1 1.321(5) no
N1 C12 1.358(5) no
N2 C10 1.325(5) no
N2 C11 1.354(4) no
N3 C13 1.317(5) no
N3 C24 1.353(4) no
N4 C22 1.322(5) no
N4 C23 1.358(5) no
C1 C2 1.388(6) no
C1 H1 0.9300 no
C2 C3 1.355(7) no
C2 H2 0.9300 no
C3 C4 1.398(7) no
C3 H3 0.9300 no
C4 C12 1.399(5) no
C4 C5 1.434(6) no
C5 C6 1.333(7) no
C5 H5 0.9300 no
C6 C7 1.420(6) no
C6 H6 0.9300 no
C7 C11 1.405(5) no
C7 C8 1.410(6) no
C8 C9 1.348(6) no
C8 H8 0.9300 no
C9 C10 1.392(6) no
C9 H9 0.9300 no
C10 H10 0.9300 no
C11 C12 1.438(5) no
C13 C14 1.385(6) no
C13 H13 0.9300 no
C14 C15 1.351(6) no
C14 H14 0.9300 no
C15 C16 1.402(6) no
C15 H15 0.9300 no
C16 C24 1.406(5) no
C16 C17 1.424(6) no
C17 C18 1.337(7) no
C17 H17 0.9300 no
C18 C19 1.435(6) no
C18 H18 0.9300 no
C19 C20 1.402(6) no
C19 C23 1.411(5) no
C20 C21 1.347(7) no
C20 H20 0.9300 no
C21 C22 1.399(6) no
C21 H21 0.9300 no
C22 H22 0.9300 no
C23 C24 1.435(5) no
C25 C26 1.498(5) no
C26 C31 1.391(5) no
C26 C27 1.402(5) no
C27 C28 1.387(7) no
C28 C29 1.365(7) no
C28 H28 0.9300 no
C29 C30 1.389(6) no
C29 H29 0.9300 no
C30 C31 1.374(5) no
C31 H31 0.9300 no

loop_
_geom_hbond_atom_site_label_D
_geom_hbond_atom_site_label_H
_geom_hbond_atom_site_label_A
_geom_hbond_site_symmetry_A
_geom_hbond_distance_DH
_geom_hbond_distance_HA
_geom_hbond_distance_DA
_geom_hbond_angle_DHA
_geom_hbond_publ_flag
O3 H3o O2 . 0.85 1.78 2.512(5) 143 yes
O1w H1w1 O3w . 0.85 1.89 2.740(10) 177 yes
O1w H1w2 O4w . 0.85 1.86 2.687(4) 166 yes
O2w H2w1 O1 . 0.85 1.76 2.601(4) 170 yes
O2w H2w2 O4 2_777 0.84 1.94 2.776(5) 175 yes
O2w H2w2 O4' 2_777 0.84 1.94 2.685(13) 147 yes
O3w H3w1 O4 2_777 0.88 1.96 2.840(10) 174 yes
O4w H4w1 O5 1_454 0.85 1.94 2.791(5) 180 yes
O4w H4w1 O5' 1_454 0.85 2.11 2.91(2) 156 yes
O4w H4w2 O5w . 0.85 1.90 2.748(4) 172 yes
O5w H5w1 O6 2_677 0.85 2.07 2.908(6) 168 yes
O5w H5w1 O4' 2_677 0.85 2.02 2.780(10) 148 yes
O5w H5w2 O2 1_455 0.85 1.94 2.791(4) 175 yes
O6w H6w1 O5 1_454 0.86 2.28 3.098(7) 160 yes
O6w H6w1 O5' 1_454 0.86 2.20 2.89(2) 137 yes
O6w H6w2 O3w . 0.85 2.13 2.610(10) 116 yes

loop_
_geom_torsion_atom_site_label_1
_geom_torsion_atom_site_label_2
_geom_torsion_atom_site_label_3
_geom_torsion_atom_site_label_4
_geom_torsion
_geom_torsion_publ_flag
O2w Mn1 N1 C1 -78.1(3) no
O1w Mn1 N1 C1 -179.5(4) no
N2 Mn1 N1 C1 -180.0(4) no
N4 Mn1 N1 C1 15.6(4) no
N3 Mn1 N1 C1 88.7(3) no
O2w Mn1 N1 C12 99.5(3) no
O1w Mn1 N1 C12 -1.9(6) no
N2 Mn1 N1 C12 -2.3(2) no
N4 Mn1 N1 C12 -166.8(2) no
N3 Mn1 N1 C12 -93.7(3) no
O2w Mn1 N2 C10 93.2(3) no
O1w Mn1 N2 C10 1.1(3) no
N1 Mn1 N2 C10 -179.0(3) no
N4 Mn1 N2 C10 -117.9(4) no
N3 Mn1 N2 C10 -88.0(3) no
O2w Mn1 N2 C11 -86.0(2) no
O1w Mn1 N2 C11 -178.1(2) no
N1 Mn1 N2 C11 1.8(2) no
N4 Mn1 N2 C11 62.9(4) no
N3 Mn1 N2 C11 92.8(2) no
O2w Mn1 N3 C13 -176.9(4) no
O1w Mn1 N3 C13 -84.2(3) no
N1 Mn1 N3 C13 82.0(3) no
N2 Mn1 N3 C13 8.1(3) no
N4 Mn1 N3 C13 179.0(3) no
O2w Mn1 N3 C24 0.9(6) no
O1w Mn1 N3 C24 93.6(2) no
N1 Mn1 N3 C24 -100.2(2) no
N2 Mn1 N3 C24 -174.0(2) no
N4 Mn1 N3 C24 -3.1(2) no
O2w Mn1 N4 C22 -0.6(3) no
O1w Mn1 N4 C22 91.3(3) no
N1 Mn1 N4 C22 -92.3(3) no
N2 Mn1 N4 C22 -150.2(4) no
N3 Mn1 N4 C22 178.4(3) no
O2w Mn1 N4 C23 -176.3(2) no
O1w Mn1 N4 C23 -84.4(2) no
N1 Mn1 N4 C23 92.1(2) no
N2 Mn1 N4 C23 34.1(5) no
N3 Mn1 N4 C23 2.7(2) no
C12 N1 C1 C2 0.2(7) no
Mn1 N1 C1 C2 177.8(4) no
N1 C1 C2 C3 -0.9(8) no
C1 C2 C3 C4 1.1(9) no
C2 C3 C4 C12 -0.8(8) no
C2 C3 C4 C5 179.8(5) no
C12 C4 C5 C6 1.2(7) no
C3 C4 C5 C6 -179.4(5) no
C4 C5 C6 C7 -0.4(7) no
C5 C6 C7 C11 -0.8(6) no
C5 C6 C7 C8 179.4(4) no
C11 C7 C8 C9 -1.0(5) no
C6 C7 C8 C9 178.8(4) no
C7 C8 C9 C10 0.0(6) no
C11 N2 C10 C9 -0.4(5) no
Mn1 N2 C10 C9 -179.5(3) no
C8 C9 C10 N2 0.7(6) no
C10 N2 C11 C7 -0.7(5) no
Mn1 N2 C11 C7 178.5(3) no
C10 N2 C11 C12 179.7(3) no
Mn1 N2 C11 C12 -1.0(4) no
C8 C7 C11 N2 1.4(5) no
C6 C7 C11 N2 -178.4(3) no
C8 C7 C11 C12 -179.0(3) no
C6 C7 C11 C12 1.2(5) no
C1 N1 C12 C4 0.2(6) no
Mn1 N1 C12 C4 -177.7(3) no
C1 N1 C12 C11 -179.5(3) no
Mn1 N1 C12 C11 2.7(4) no
C3 C4 C12 N1 0.1(6) no
C5 C4 C12 N1 179.5(4) no
C3 C4 C12 C11 179.8(4) no
C5 C4 C12 C11 -0.8(6) no
N2 C11 C12 N1 -1.1(5) no
C7 C11 C12 N1 179.3(3) no
N2 C11 C12 C4 179.2(3) no
C7 C11 C12 C4 -0.4(5) no
C24 N3 C13 C14 -0.1(6) no
Mn1 N3 C13 C14 177.7(3) no
N3 C13 C14 C15 -0.9(6) no
C13 C14 C15 C16 1.0(6) no
C14 C15 C16 C24 -0.2(6) no
C14 C15 C16 C17 178.6(4) no
C15 C16 C17 C18 -178.4(4) no
C24 C16 C17 C18 0.4(6) no
C16 C17 C18 C19 -0.5(7) no
C17 C18 C19 C20 -177.9(4) no
C17 C18 C19 C23 0.3(6) no
C23 C19 C20 C21 0.5(6) no
C18 C19 C20 C21 178.7(4) no
C19 C20 C21 C22 0.2(6) no
C23 N4 C22 C21 -1.0(6) no
Mn1 N4 C22 C21 -176.6(3) no
C20 C21 C22 N4 0.1(6) no
C22 N4 C23 C19 1.7(5) no
Mn1 N4 C23 C19 177.8(3) no
C22 N4 C23 C24 -178.2(3) no
Mn1 N4 C23 C24 -2.1(4) no
C20 C19 C23 N4 -1.4(5) no
C18 C19 C23 N4 -179.8(3) no
C20 C19 C23 C24 178.4(3) no
C18 C19 C23 C24 0.1(5) no
C13 N3 C24 C16 0.9(5) no
Mn1 N3 C24 C16 -177.2(3) no
C13 N3 C24 C23 -178.8(3) no
Mn1 N3 C24 C23 3.2(4) no
C15 C16 C24 N3 -0.7(5) no
C17 C16 C24 N3 -179.6(3) no
C15 C16 C24 C23 178.9(3) no
C17 C16 C24 C23 0.1(5) no
N4 C23 C24 N3 -0.8(5) no
C19 C23 C24 N3 179.4(3) no
N4 C23 C24 C16 179.6(3) no
C19 C23 C24 C16 -0.3(5) no
O1 C25 C26 C31 -4.2(6) no
O2 C25 C26 C31 176.7(4) no
O1 C25 C26 C27 176.2(4) no
O2 C25 C26 C27 -2.9(6) no
C31 C26 C27 O3 -176.7(4) no
C25 C26 C27 O3 2.9(6) no
C31 C26 C27 C28 2.3(6) no
C25 C26 C27 C28 -178.1(4) no
O3 C27 C28 C29 177.4(5) no
C26 C27 C28 C29 -1.6(7) no
C27 C28 C29 C30 0.2(7) no
C28 C29 C30 C31 0.4(7) no
C28 C29 C30 S1 -177.3(4) no
O4' S1 C30 C31 -48.1(8) no
O5 S1 C30 C31 148.9(4) no
O6 S1 C30 C31 23.6(4) no
O5' S1 C30 C31 -174.8(9) no
O6' S1 C30 C31 71.8(9) no
O4 S1 C30 C31 -93.1(4) no
O4' S1 C30 C29 129.6(8) no
O5 S1 C30 C29 -33.4(4) no
O6 S1 C30 C29 -158.7(4) no
O5' S1 C30 C29 2.9(10) no
O6' S1 C30 C29 -110.5(9) no
O4 S1 C30 C29 84.6(4) no
C29 C30 C31 C26 0.3(6) no
S1 C30 C31 C26 178.0(3) no
C27 C26 C31 C30 -1.7(5) no
C25 C26 C31 C30 178.7(3) no
